data_4083113
loop_
_publ_author_name
'Ablialimov, Osman'
'K\;edziorek, Mariusz'
'Mali\'nska, Maura'
'Wo\'zniak, Krzysztof'
'Grela, Karol'

_publ_section_title
;
 Synthesis, Structure, and Catalytic Activity of New Ruthenium(II)
 Indenylidene Complexes Bearing Unsymmetrical N-Heterocyclic Carbenes
;
_journal_issue 9
_journal_name_full Organometallics
_journal_page_first 2160
_journal_paper_doi 10.1021/om4009197
_journal_volume 33
_journal_year 2014
_chemical_formula_moiety 'C52 H65 Cl2 N2 P Ru'
_chemical_formula_sum 'C52 H65 Cl2 N2 P Ru'
_chemical_formula_weight 921.00
_chemical_name_systematic
; 
 ? 
;
_space_group_IT_number 14
_symmetry_cell_setting monoclinic
_symmetry_space_group_name_Hall '-P 2yn'
_symmetry_space_group_name_H-M 'P 1 21/n 1'
_atom_sites_solution_hydrogens geom
_atom_sites_solution_primary direct
_atom_sites_solution_secondary difmap
_audit_creation_method SHELXL-97
_cell_angle_alpha 90.00
_cell_angle_beta 102.700(3)
_cell_angle_gamma 90.00
_cell_formula_units_Z 4
_cell_length_a 15.9155(4)
_cell_length_b 14.4122(4)
_cell_length_c 22.8409(6)
_cell_measurement_reflns_used 670
_cell_measurement_temperature 100(2)
_cell_measurement_theta_max 30
_cell_measurement_theta_min 5
_cell_volume 5111.0(2)
_computing_cell_refinement
;
CrysAlisPro, Agilent Technologies,
Version 1.171.35.7 (release 14-02-2011 CrysAlis171 .NET)
(compiled Feb 15 2011,09:34:54)
;
_computing_data_collection
;
CrysAlisPro, Agilent Technologies,
Version 1.171.35.7 (release 14-02-2011 CrysAlis171 .NET)
(compiled Feb 15 2011,09:34:54)
;
_computing_data_reduction
;
CrysAlisPro, Agilent Technologies,
Version 1.171.35.7 (release 14-02-2011 CrysAlis171 .NET)
(compiled Feb 15 2011,09:34:54)
;
_computing_molecular_graphics WinGX
_computing_publication_material 'SHELXTL, Bruker'
_computing_structure_refinement 'SHELXL-97 (Sheldrick, 1997)'
_computing_structure_solution 'SHELXS-97 (Sheldrick, 1990)'
_diffrn_ambient_temperature 100.0
_diffrn_detector_area_resol_mean 8.4441
_diffrn_measured_fraction_theta_full 1.000
_diffrn_measured_fraction_theta_max 1.000
_diffrn_measurement_device_type 'Xcalibur, Opal'
_diffrn_measurement_method '\w scans'
_diffrn_radiation_monochromator graphite
_diffrn_radiation_source 'Enhance (Mo) X-ray Source'
_diffrn_radiation_type 'Mo K\a'
_diffrn_radiation_wavelength 0.7107
_diffrn_reflns_av_R_equivalents 0.0748
_diffrn_reflns_av_sigmaI/netI 0.0470
_diffrn_reflns_limit_h_max 19
_diffrn_reflns_limit_h_min -19
_diffrn_reflns_limit_k_max 17
_diffrn_reflns_limit_k_min -17
_diffrn_reflns_limit_l_max 27
_diffrn_reflns_limit_l_min -27
_diffrn_reflns_number 70427
_diffrn_reflns_theta_full 25.68
_diffrn_reflns_theta_max 25.68
_diffrn_reflns_theta_min 1.93
_exptl_absorpt_coefficient_mu 0.476
_exptl_absorpt_correction_T_max 0.9539
_exptl_absorpt_correction_T_min 0.9108
_exptl_absorpt_correction_type multi-scan
_exptl_absorpt_process_details
;
CrysAlisPro, Agilent Technologies,
Version 1.171.35.7 (release 14-02-2011 CrysAlis171 .NET)
(compiled Feb 15 2011,09:34:54)
Empirical absorption correction using spherical harmonics,
 implemented in SCALE3 ABSPACK scaling algorithm.
;
_exptl_crystal_colour red
_exptl_crystal_density_diffrn 1.197
_exptl_crystal_density_method 'not measured'
_exptl_crystal_description needle
_exptl_crystal_F_000 1936
_exptl_crystal_size_max 0.20
_exptl_crystal_size_mid 0.10
_exptl_crystal_size_min 0.10
_platon_squeeze_details
;
;
_refine_diff_density_max 0.898
_refine_diff_density_min -1.105
_refine_diff_density_rms 0.164
_refine_ls_extinction_method none
_refine_ls_goodness_of_fit_ref 1.104
_refine_ls_hydrogen_treatment constr
_refine_ls_matrix_type full
_refine_ls_number_parameters 497
_refine_ls_number_reflns 9704
_refine_ls_number_restraints 0
_refine_ls_restrained_S_all 1.104
_refine_ls_R_factor_all 0.0804
_refine_ls_R_factor_gt 0.0600
_refine_ls_shift/su_max 0.001
_refine_ls_shift/su_mean 0.000
_refine_ls_structure_factor_coef Fsqd
_refine_ls_weighting_details 'calc w=1/[\s^2^(Fo^2^)+(0.1012P)^2^+5.1987P] where P=(Fo^2^+2Fc^2^)/3'
_refine_ls_weighting_scheme calc
_refine_ls_wR_factor_gt 0.1632
_refine_ls_wR_factor_ref 0.1758
_reflns_number_gt 7316
_reflns_number_total 9704
_reflns_threshold_expression >2sigma(I)
_cod_data_source_file om4009197_si_001.cif
_cod_data_source_block 8a
_cod_depositor_comments 'Adding full bibliography for 4083113--4083114.cif.'
_cod_original_sg_symbol_H-M P2(1)/n
_cod_database_code 4083113

loop_
_symmetry_equiv_pos_as_xyz
'x, y, z'
'-x+1/2, y+1/2, -z+1/2'
'-x, -y, -z'
'x-1/2, -y-1/2, z-1/2'

loop_
_atom_site_label
_atom_site_type_symbol
_atom_site_fract_x
_atom_site_fract_y
_atom_site_fract_z
_atom_site_U_iso_or_equiv
_atom_site_adp_type
_atom_site_occupancy
_atom_site_symmetry_multiplicity
_atom_site_calc_flag
_atom_site_refinement_flags
_atom_site_disorder_assembly
_atom_site_disorder_group
C1 C 0.3399(3) 0.0730(3) 0.10751(19) 0.0226(9) Uani 1 1 d . A .
C2 C 0.3367(3) 0.2154(3) 0.0572(2) 0.0346(11) Uani 1 1 d . . .
H2A H 0.3363 0.2129 0.0147 0.041 Uiso 1 1 calc R . .
H2B H 0.3577 0.2756 0.0729 0.041 Uiso 1 1 calc R . .
C3 C 0.2469(3) 0.1950(3) 0.0688(2) 0.0344(11) Uani 1 1 d . . .
H3A H 0.2321 0.2387 0.0972 0.041 Uiso 1 1 calc R . .
H3B H 0.2030 0.1967 0.0319 0.041 Uiso 1 1 calc R . .
C4 C 0.1843(3) 0.0561(3) 0.1092(2) 0.0251(9) Uani 1 1 d . . .
C5 C 0.1641(3) 0.0756(3) 0.1648(2) 0.0271(10) Uani 1 1 d . . .
C6 C 0.0913(3) 0.0341(3) 0.1770(2) 0.0271(10) Uani 1 1 d . . .
H6 H 0.0775 0.0455 0.2139 0.033 Uiso 1 1 calc R . .
C7 C 0.0386(3) -0.0234(3) 0.1368(2) 0.0290(10) Uani 1 1 d . . .
C8 C 0.0592(3) -0.0394(3) 0.0813(2) 0.0279(10) Uani 1 1 d . . .
H8 H 0.0237 -0.0773 0.0535 0.033 Uiso 1 1 calc R . .
C9 C 0.1319(3) 0.0002(3) 0.06663(19) 0.0259(9) Uani 1 1 d . . .
C10 C 0.2193(3) 0.1387(3) 0.2095(2) 0.0331(11) Uani 1 1 d . . .
H10A H 0.2072 0.2021 0.1977 0.050 Uiso 1 1 calc R . .
H10B H 0.2789 0.1256 0.2112 0.050 Uiso 1 1 calc R . .
H10C H 0.2071 0.1289 0.2484 0.050 Uiso 1 1 calc R . .
C51 C 0.7305(3) 0.0218(3) 0.1161(2) 0.0329(11) Uani 1 1 d . . .
H51A H 0.6903 0.0724 0.1039 0.040 Uiso 1 1 calc R . .
H51B H 0.7857 0.0401 0.1084 0.040 Uiso 1 1 calc R . .
C11 C -0.0383(3) -0.0701(4) 0.1529(2) 0.0382(12) Uani 1 1 d . . .
H11A H -0.0523 -0.0393 0.1868 0.057 Uiso 1 1 calc R . .
H11B H -0.0249 -0.1339 0.1627 0.057 Uiso 1 1 calc R . .
H11C H -0.0867 -0.0667 0.1194 0.057 Uiso 1 1 calc R . .
C50 C 0.6983(3) -0.0638(3) 0.0797(2) 0.0330(11) Uani 1 1 d . . .
H50A H 0.7407 -0.1130 0.0897 0.040 Uiso 1 1 calc R . .
H50B H 0.6909 -0.0500 0.0373 0.040 Uiso 1 1 calc R . .
C12 C 0.1537(3) -0.0190(4) 0.0071(2) 0.0316(10) Uani 1 1 d . . .
H12A H 0.1585 0.0386 -0.0130 0.047 Uiso 1 1 calc R . .
H12B H 0.1091 -0.0561 -0.0170 0.047 Uiso 1 1 calc R . .
H12C H 0.2074 -0.0518 0.0133 0.047 Uiso 1 1 calc R . .
C13 C 0.4779(3) 0.1293(3) 0.0881(2) 0.0261(9) Uani 1 1 d . . .
H13A H 0.4822 0.1178 0.0470 0.031 Uiso 1 1 calc R . .
H13B H 0.5009 0.0756 0.1118 0.031 Uiso 1 1 calc R . .
C48 C 0.6203(3) -0.1148(3) 0.1600(2) 0.0280(10) Uani 1 1 d . . .
H48 H 0.6631 -0.1642 0.1714 0.034 Uiso 1 1 calc R . .
C52 C 0.7403(3) 0.0037(4) 0.1830(2) 0.0352(11) Uani 1 1 d . . .
H52A H 0.7582 0.0604 0.2051 0.042 Uiso 1 1 calc R . .
H52B H 0.7847 -0.0426 0.1960 0.042 Uiso 1 1 calc R . .
C14 C 0.5314(3) 0.2127(3) 0.1114(2) 0.0278(10) Uani 1 1 d . . .
C15 C 0.5776(3) 0.2595(3) 0.0753(2) 0.0316(11) Uani 1 1 d . . .
H15 H 0.5742 0.2400 0.0360 0.038 Uiso 1 1 calc R . .
C16 C 0.6284(3) 0.3349(4) 0.0976(3) 0.0414(13) Uani 1 1 d . . .
H16 H 0.6582 0.3663 0.0730 0.050 Uiso 1 1 calc R . .
C17 C 0.6353(3) 0.3638(3) 0.1558(3) 0.0415(13) Uani 1 1 d . . .
H17 H 0.6699 0.4143 0.1705 0.050 Uiso 1 1 calc R . .
C18 C 0.5903(4) 0.3173(4) 0.1924(3) 0.0455(13) Uani 1 1 d . . .
H18 H 0.5947 0.3367 0.2318 0.055 Uiso 1 1 calc R . .
C19 C 0.5385(3) 0.2419(4) 0.1703(2) 0.0364(12) Uani 1 1 d . . .
H19 H 0.5086 0.2108 0.1950 0.044 Uiso 1 1 calc R . .
C47 C 0.5769(3) -0.3310(3) 0.1273(2) 0.0345(11) Uani 1 1 d . . .
H47A H 0.6222 -0.2932 0.1173 0.041 Uiso 1 1 calc R . .
H47B H 0.5997 -0.3608 0.1656 0.041 Uiso 1 1 calc R . .
C53 C 0.6555(3) -0.0304(3) 0.1970(2) 0.0313(10) Uani 1 1 d . . .
H53A H 0.6649 -0.0457 0.2393 0.038 Uiso 1 1 calc R . .
H53B H 0.6132 0.0192 0.1889 0.038 Uiso 1 1 calc R . .
C21 C 0.3098(3) -0.1133(3) 0.1614(2) 0.0273(10) Uani 1 1 d . A .
C22 C 0.2852(4) -0.0677(4) 0.2665(2) 0.0407(12) Uani 1 1 d . A .
H22 H 0.3321 -0.0277 0.2760 0.049 Uiso 1 1 calc R . .
C23 C 0.2305(3) -0.0815(4) 0.3071(2) 0.0435(13) Uani 1 1 d . . .
H23 H 0.2438 -0.0522 0.3443 0.052 Uiso 1 1 calc R . .
C24 C 0.1596(3) -0.1359(4) 0.2933(2) 0.0420(13) Uani 1 1 d . . .
H24 H 0.1227 -0.1402 0.3196 0.050 Uiso 1 1 calc R . .
C25 C 0.1417(3) -0.1859(4) 0.2392(2) 0.0364(11) Uani 1 1 d . . .
H25 H 0.0938 -0.2245 0.2297 0.044 Uiso 1 1 calc R . .
C26 C 0.1930(3) -0.2168(3) 0.1397(2) 0.0343(11) Uani 1 1 d . . .
C42 C 0.4998(3) -0.2693(3) 0.1320(2) 0.0298(10) Uani 1 1 d . . .
H42 H 0.4753 -0.2497 0.0907 0.036 Uiso 1 1 calc R . .
C27 C 0.2571(3) -0.1810(3) 0.1177(2) 0.0343(11) Uani 1 1 d . A .
H27 H 0.2678 -0.1957 0.0803 0.041 Uiso 1 1 calc R . .
C28 C 0.2677(3) -0.1143(3) 0.2134(2) 0.0329(11) Uani 1 1 d . . .
C41 C 0.6278(3) -0.2437(4) 0.2796(2) 0.0326(11) Uani 1 1 d . . .
H41A H 0.6157 -0.3067 0.2652 0.039 Uiso 1 1 calc R . .
H41B H 0.6754 -0.2204 0.2637 0.039 Uiso 1 1 calc R . .
C29 C 0.1970(3) -0.1764(3) 0.2001(2) 0.0264(10) Uani 1 1 d . A .
C37 C 0.4732(3) -0.2192(4) 0.2834(2) 0.0318(11) Uani 1 1 d . . .
H37A H 0.4229 -0.1803 0.2697 0.038 Uiso 1 1 calc R . .
H37B H 0.4587 -0.2818 0.2691 0.038 Uiso 1 1 calc R . .
C30A C 0.1213(7) -0.2775(7) 0.1082(4) 0.032(4) Uiso 0.47(3) 1 d PG A 1
C31A C 0.0940(7) -0.3495(7) 0.1400(3) 0.030(4) Uiso 0.47(3) 1 d PG A 1
H31A H 0.1188 -0.3575 0.1805 0.036 Uiso 0.47(3) 1 calc PR A 1
C32A C 0.0298(8) -0.4097(7) 0.1112(4) 0.046(4) Uiso 0.47(3) 1 d PG A 1
H32A H 0.0116 -0.4579 0.1325 0.055 Uiso 0.47(3) 1 calc PR A 1
C33A C -0.0072(9) -0.3977(9) 0.0506(4) 0.052(4) Uiso 0.47(3) 1 d PG A 1
H33A H -0.0502 -0.4379 0.0314 0.062 Uiso 0.47(3) 1 calc PR A 1
C34A C 0.0200(10) -0.3257(10) 0.0188(3) 0.054(4) Uiso 0.47(3) 1 d PG A 1
H34A H -0.0047 -0.3177 -0.0217 0.065 Uiso 0.47(3) 1 calc PR A 1
C35A C 0.0843(9) -0.2656(8) 0.0476(4) 0.042(3) Uiso 0.47(3) 1 d PG A 1
H35A H 0.1025 -0.2174 0.0263 0.050 Uiso 0.47(3) 1 calc PR A 1
C30B C 0.1355(7) -0.2901(7) 0.1110(3) 0.034(3) Uiso 0.53(3) 1 d PG A 2
C31B C 0.1057(7) -0.3589(8) 0.1440(3) 0.051(5) Uiso 0.53(3) 1 d PG A 2
H31B H 0.1242 -0.3603 0.1856 0.062 Uiso 0.53(3) 1 calc PR A 2
C32B C 0.0483(8) -0.4255(7) 0.1149(3) 0.050(4) Uiso 0.53(3) 1 d PG A 2
H32B H 0.0284 -0.4716 0.1370 0.060 Uiso 0.53(3) 1 calc PR A 2
C33B C 0.0207(8) -0.4234(7) 0.0528(4) 0.045(3) Uiso 0.53(3) 1 d PG A 2
H33B H -0.0177 -0.4680 0.0333 0.054 Uiso 0.53(3) 1 calc PR A 2
C34B C 0.0505(8) -0.3546(8) 0.0198(3) 0.045(3) Uiso 0.53(3) 1 d PG A 2
H34B H 0.0320 -0.3532 -0.0217 0.054 Uiso 0.53(3) 1 calc PR A 2
C35B C 0.1078(7) -0.2880(7) 0.0489(3) 0.039(3) Uiso 0.53(3) 1 d PG A 2
H35B H 0.1277 -0.2419 0.0269 0.047 Uiso 0.53(3) 1 calc PR A 2
C39 C 0.5785(3) -0.2773(4) 0.3745(2) 0.0398(12) Uani 1 1 d . . .
H39A H 0.5950 -0.2735 0.4179 0.048 Uiso 1 1 calc R . .
H39B H 0.5663 -0.3418 0.3637 0.048 Uiso 1 1 calc R . .
C36 C 0.5481(3) -0.1829(3) 0.25738(19) 0.0267(10) Uani 1 1 d . . .
H36 H 0.5628 -0.1222 0.2762 0.032 Uiso 1 1 calc R . .
C38 C 0.4972(3) -0.2191(4) 0.3519(2) 0.0378(12) Uani 1 1 d . . .
H38A H 0.4500 -0.2444 0.3674 0.045 Uiso 1 1 calc R . .
H38B H 0.5073 -0.1559 0.3663 0.045 Uiso 1 1 calc R . .
C43 C 0.4306(3) -0.3316(3) 0.1486(2) 0.0354(11) Uani 1 1 d . . .
H43A H 0.4542 -0.3630 0.1862 0.042 Uiso 1 1 calc R . .
H43B H 0.3825 -0.2938 0.1541 0.042 Uiso 1 1 calc R . .
C40 C 0.6527(3) -0.2437(4) 0.3478(2) 0.0413(12) Uani 1 1 d . . .
H40A H 0.6687 -0.1813 0.3620 0.050 Uiso 1 1 calc R . .
H40B H 0.7022 -0.2837 0.3612 0.050 Uiso 1 1 calc R . .
C46 C 0.5487(4) -0.4046(4) 0.0790(3) 0.0460(14) Uani 1 1 d . . .
H46A H 0.5973 -0.4445 0.0775 0.055 Uiso 1 1 calc R . .
H46B H 0.5311 -0.3745 0.0403 0.055 Uiso 1 1 calc R . .
C45 C 0.4740(4) -0.4642(4) 0.0907(3) 0.0529(15) Uani 1 1 d . . .
H45A H 0.4543 -0.5055 0.0569 0.063 Uiso 1 1 calc R . .
H45B H 0.4941 -0.5019 0.1262 0.063 Uiso 1 1 calc R . .
C44 C 0.3990(4) -0.4036(4) 0.0996(3) 0.0563(16) Uani 1 1 d . . .
H44A H 0.3734 -0.3724 0.0623 0.068 Uiso 1 1 calc R . .
H44B H 0.3551 -0.4422 0.1109 0.068 Uiso 1 1 calc R . .
C49 C 0.6125(3) -0.0968(3) 0.0923(2) 0.0295(10) Uani 1 1 d . . .
H49A H 0.5948 -0.1534 0.0700 0.035 Uiso 1 1 calc R . .
H49B H 0.5687 -0.0501 0.0786 0.035 Uiso 1 1 calc R . .
N1 N 0.3880(2) 0.1404(3) 0.08983(16) 0.0260(8) Uani 1 1 d . . .
N2 N 0.2577(2) 0.1004(2) 0.09409(17) 0.0267(8) Uani 1 1 d . . .
Cl2 Cl 0.45553(7) 0.03684(8) 0.23515(5) 0.0300(3) Uani 1 1 d . A .
Cl4 Cl 0.38441(7) -0.09909(8) 0.04189(5) 0.0260(2) Uani 1 1 d . A .
Ru1 Ru 0.40169(2) -0.04668(2) 0.143805(15) 0.02107(13) Uani 1 1 d . . .
P1 P 0.51771(7) -0.15966(8) 0.17560(5) 0.0235(3) Uani 1 1 d . A .

loop_
_atom_site_aniso_label
_atom_site_aniso_U_11
_atom_site_aniso_U_22
_atom_site_aniso_U_33
_atom_site_aniso_U_23
_atom_site_aniso_U_13
_atom_site_aniso_U_12
C1 0.019(2) 0.027(2) 0.025(2) -0.0008(17) 0.0099(18) -0.0019(17)
C2 0.025(2) 0.039(3) 0.043(3) 0.014(2) 0.013(2) -0.002(2)
C3 0.026(2) 0.030(2) 0.049(3) 0.011(2) 0.013(2) 0.0020(19)
C4 0.018(2) 0.029(2) 0.030(2) 0.0094(19) 0.0101(18) 0.0032(17)
C5 0.021(2) 0.031(2) 0.031(2) 0.0037(19) 0.0094(19) 0.0060(18)
C6 0.022(2) 0.030(2) 0.032(2) 0.0027(19) 0.0128(19) 0.0065(18)
C7 0.017(2) 0.039(3) 0.033(3) 0.011(2) 0.0098(19) 0.0025(19)
C8 0.020(2) 0.033(2) 0.032(3) 0.0052(19) 0.0084(19) -0.0004(18)
C9 0.020(2) 0.031(2) 0.028(2) 0.0091(19) 0.0075(18) 0.0033(18)
C10 0.029(2) 0.031(2) 0.043(3) -0.002(2) 0.015(2) 0.002(2)
C51 0.019(2) 0.040(3) 0.041(3) 0.013(2) 0.011(2) -0.0001(19)
C11 0.021(2) 0.056(3) 0.039(3) 0.012(2) 0.012(2) -0.006(2)
C50 0.024(2) 0.044(3) 0.035(3) 0.007(2) 0.015(2) -0.001(2)
C12 0.023(2) 0.048(3) 0.026(2) 0.006(2) 0.0087(19) -0.004(2)
C13 0.016(2) 0.035(2) 0.030(2) -0.0012(19) 0.0129(18) 0.0017(18)
C48 0.020(2) 0.034(2) 0.034(3) 0.008(2) 0.0122(19) 0.0034(18)
C52 0.022(2) 0.047(3) 0.038(3) 0.008(2) 0.010(2) -0.002(2)
C14 0.018(2) 0.029(2) 0.039(3) 0.002(2) 0.012(2) 0.0012(18)
C15 0.031(2) 0.034(2) 0.036(3) 0.004(2) 0.020(2) 0.000(2)
C16 0.037(3) 0.035(3) 0.059(4) 0.008(2) 0.025(3) -0.006(2)
C17 0.029(3) 0.026(2) 0.071(4) -0.008(2) 0.016(3) -0.005(2)
C18 0.045(3) 0.050(3) 0.045(3) -0.011(3) 0.017(3) -0.007(3)
C19 0.034(3) 0.047(3) 0.034(3) -0.010(2) 0.018(2) -0.013(2)
C47 0.033(3) 0.039(3) 0.038(3) 0.001(2) 0.020(2) 0.009(2)
C53 0.023(2) 0.041(3) 0.032(3) 0.007(2) 0.009(2) 0.0009(19)
C21 0.023(2) 0.033(2) 0.029(2) 0.0091(19) 0.0129(19) 0.0103(19)
C22 0.042(3) 0.045(3) 0.038(3) 0.004(2) 0.015(2) 0.005(2)
C23 0.036(3) 0.063(4) 0.038(3) 0.001(3) 0.022(2) 0.013(3)
C24 0.045(3) 0.043(3) 0.047(3) 0.009(2) 0.029(3) 0.007(2)
C25 0.035(3) 0.044(3) 0.034(3) 0.009(2) 0.014(2) 0.005(2)
C26 0.036(3) 0.037(3) 0.033(3) 0.005(2) 0.014(2) 0.000(2)
C42 0.028(2) 0.033(2) 0.033(3) 0.008(2) 0.015(2) 0.0067(19)
C27 0.035(3) 0.037(3) 0.034(3) 0.008(2) 0.016(2) 0.013(2)
C28 0.032(3) 0.035(3) 0.038(3) 0.008(2) 0.022(2) 0.009(2)
C41 0.024(2) 0.041(3) 0.034(3) 0.008(2) 0.008(2) 0.005(2)
C29 0.021(2) 0.027(2) 0.033(2) 0.0115(19) 0.0104(19) 0.0041(18)
C37 0.023(2) 0.047(3) 0.027(2) 0.008(2) 0.009(2) 0.001(2)
C39 0.040(3) 0.051(3) 0.026(2) 0.008(2) 0.002(2) -0.008(2)
C36 0.023(2) 0.035(2) 0.024(2) 0.0042(19) 0.0084(18) 0.0008(19)
C38 0.038(3) 0.049(3) 0.029(3) 0.011(2) 0.014(2) -0.006(2)
C43 0.033(3) 0.029(2) 0.050(3) -0.007(2) 0.020(2) 0.000(2)
C40 0.028(3) 0.051(3) 0.041(3) 0.012(2) -0.001(2) -0.002(2)
C46 0.045(3) 0.051(3) 0.043(3) -0.004(3) 0.014(3) 0.020(3)
C45 0.053(4) 0.042(3) 0.067(4) -0.018(3) 0.020(3) 0.002(3)
C44 0.040(3) 0.053(4) 0.077(5) -0.021(3) 0.015(3) -0.006(3)
C49 0.027(2) 0.035(2) 0.031(3) 0.006(2) 0.016(2) 0.003(2)
N1 0.0201(18) 0.030(2) 0.030(2) 0.0038(16) 0.0116(16) -0.0018(15)
N2 0.0206(18) 0.0267(19) 0.036(2) 0.0039(16) 0.0118(16) -0.0017(15)
Cl2 0.0259(6) 0.0346(6) 0.0301(6) -0.0056(5) 0.0075(5) 0.0027(4)
Cl4 0.0225(5) 0.0351(6) 0.0231(5) 0.0005(4) 0.0104(4) 0.0025(4)
Ru1 0.01673(19) 0.0256(2) 0.0238(2) 0.00143(14) 0.01078(14) 0.00060(13)
P1 0.0185(5) 0.0291(6) 0.0257(6) 0.0040(5) 0.0109(5) 0.0007(4)

loop_
_atom_type_symbol
_atom_type_description
_atom_type_scat_dispersion_real
_atom_type_scat_dispersion_imag
_atom_type_scat_source
C C 0.0033 0.0016 'International Tables Vol C Tables 4.2.6.8 and 6.1.1.4'
H H 0.0000 0.0000 'International Tables Vol C Tables 4.2.6.8 and 6.1.1.4'
N N 0.0061 0.0033 'International Tables Vol C Tables 4.2.6.8 and 6.1.1.4'
Cl Cl 0.1484 0.1585 'International Tables Vol C Tables 4.2.6.8 and 6.1.1.4'
Ru Ru -1.2594 0.8363 'International Tables Vol C Tables 4.2.6.8 and 6.1.1.4'
P P 0.1023 0.0942 'International Tables Vol C Tables 4.2.6.8 and 6.1.1.4'

loop_
_geom_angle_atom_site_label_1
_geom_angle_atom_site_label_2
_geom_angle_atom_site_label_3
_geom_angle
N2 C1 N1 108.0(4)
N2 C1 Ru1 133.9(3)
N1 C1 Ru1 118.0(3)
N1 C2 C3 101.9(3)
N2 C3 C2 102.3(4)
C9 C4 C5 121.8(4)
C9 C4 N2 118.9(4)
C5 C4 N2 119.2(4)
C6 C5 C4 117.6(4)
C6 C5 C10 120.9(4)
C4 C5 C10 121.4(4)
C7 C6 C5 122.5(4)
C6 C7 C8 118.4(4)
C6 C7 C11 120.8(4)
C8 C7 C11 120.8(4)
C9 C8 C7 121.5(4)
C4 C9 C8 118.1(4)
C4 C9 C12 121.2(4)
C8 C9 C12 120.7(4)
C50 C51 C52 111.0(4)
C51 C50 C49 111.0(4)
N1 C13 C14 112.9(4)
C53 C48 C49 111.1(4)
C53 C48 P1 113.8(3)
C49 C48 P1 111.7(3)
C51 C52 C53 111.3(4)
C19 C14 C15 119.1(4)
C19 C14 C13 120.3(4)
C15 C14 C13 120.6(4)
C16 C15 C14 120.2(5)
C17 C16 C15 120.7(5)
C16 C17 C18 119.6(5)
C17 C18 C19 120.2(5)
C14 C19 C18 120.2(4)
C46 C47 C42 109.9(4)
C48 C53 C52 112.0(4)
C28 C21 C27 103.9(4)
C28 C21 Ru1 133.5(4)
C27 C21 Ru1 122.5(3)
C28 C22 C23 118.6(5)
C24 C23 C22 122.0(5)
C23 C24 C25 120.0(5)
C29 C25 C24 118.6(5)
C27 C26 C30B 124.5(6)
C27 C26 C29 108.5(4)
C30B C26 C29 126.6(5)
C27 C26 C30A 127.6(6)
C30B C26 C30A 11.0(6)
C29 C26 C30A 123.4(5)
C43 C42 C47 107.9(4)
C43 C42 P1 113.7(3)
C47 C42 P1 119.9(3)
C26 C27 C21 111.0(4)
C22 C28 C29 120.0(4)
C22 C28 C21 131.9(5)
C29 C28 C21 108.1(4)
C40 C41 C36 110.4(4)
C25 C29 C28 120.6(4)
C25 C29 C26 130.8(4)
C28 C29 C26 108.4(4)
C38 C37 C36 110.8(4)
C31A C30A C35A 120.0
C31A C30A C26 118.6(6)
C35A C30A C26 121.3(6)
C30A C31A C32A 120.0
C31A C32A C33A 120.0
C34A C33A C32A 120.0
C33A C34A C35A 120.0
C34A C35A C30A 120.0
C31B C30B C35B 120.0
C31B C30B C26 121.9(6)
C35B C30B C26 118.0(6)
C32B C31B C30B 120.0
C31B C32B C33B 120.0
C34B C33B C32B 120.0
C33B C34B C35B 120.0
C34B C35B C30B 120.0
C40 C39 C38 111.2(4)
C41 C36 C37 109.4(4)
C41 C36 P1 116.7(3)
C37 C36 P1 113.5(3)
C37 C38 C39 110.4(4)
C44 C43 C42 110.9(4)
C41 C40 C39 111.1(4)
C47 C46 C45 112.2(4)
C44 C45 C46 111.2(5)
C43 C44 C45 110.1(5)
C50 C49 C48 111.1(4)
C1 N1 C13 123.8(4)
C1 N1 C2 113.3(3)
C13 N1 C2 120.9(3)
C1 N2 C4 128.3(4)
C1 N2 C3 112.7(3)
C4 N2 C3 118.3(3)
C21 Ru1 C1 100.93(17)
C21 Ru1 Cl2 102.61(15)
C1 Ru1 Cl2 88.71(12)
C21 Ru1 Cl4 96.79(15)
C1 Ru1 Cl4 86.03(12)
Cl2 Ru1 Cl4 160.53(4)
C21 Ru1 P1 99.76(13)
C1 Ru1 P1 159.23(11)
Cl2 Ru1 P1 88.50(4)
Cl4 Ru1 P1 89.80(4)
C36 P1 C42 111.2(2)
C36 P1 C48 102.1(2)
C42 P1 C48 103.4(2)
C36 P1 Ru1 115.54(14)
C42 P1 Ru1 112.96(15)
C48 P1 Ru1 110.36(15)

loop_
_geom_bond_atom_site_label_1
_geom_bond_atom_site_label_2
_geom_bond_distance
C1 N2 1.337(5)
C1 N1 1.352(5)
C1 Ru1 2.066(4)
C2 N1 1.457(6)
C2 C3 1.538(6)
C3 N2 1.476(6)
C4 C9 1.390(6)
C4 C5 1.404(6)
C4 N2 1.439(5)
C5 C6 1.386(6)
C5 C10 1.501(7)
C6 C7 1.376(7)
C7 C8 1.396(6)
C7 C11 1.513(6)
C8 C9 1.394(6)
C9 C12 1.500(6)
C51 C50 1.513(7)
C51 C52 1.523(7)
C50 C49 1.530(6)
C13 N1 1.449(5)
C13 C14 1.502(6)
C48 C53 1.516(7)
C48 C49 1.547(6)
C48 P1 1.862(4)
C52 C53 1.534(6)
C14 C19 1.389(7)
C14 C15 1.394(6)
C15 C16 1.383(7)
C16 C17 1.374(8)
C17 C18 1.386(7)
C18 C19 1.390(7)
C47 C46 1.525(7)
C47 C42 1.540(6)
C21 C28 1.487(6)
C21 C27 1.511(7)
C21 Ru1 1.865(4)
C22 C28 1.361(7)
C22 C23 1.417(7)
C23 C24 1.354(8)
C24 C25 1.403(8)
C25 C29 1.392(6)
C26 C27 1.337(7)
C26 C30B 1.456(8)
C26 C29 1.485(7)
C26 C30A 1.492(8)
C42 C43 1.531(6)
C42 P1 1.856(5)
C28 C29 1.418(7)
C41 C40 1.521(7)
C41 C36 1.534(6)
C37 C38 1.527(6)
C37 C36 1.535(6)
C30A C31A 1.3900
C30A C35A 1.3900
C31A C32A 1.3900
C32A C33A 1.3900
C33A C34A 1.3900
C34A C35A 1.3900
C30B C31B 1.3900
C30B C35B 1.3900
C31B C32B 1.3900
C32B C33B 1.3900
C33B C34B 1.3900
C34B C35B 1.3900
C39 C40 1.522(7)
C39 C38 1.533(7)
C36 P1 1.854(4)
C43 C44 1.527(7)
C46 C45 1.538(8)
C45 C44 1.528(8)
Cl2 Ru1 2.3980(11)
Cl4 Ru1 2.4048(11)
Ru1 P1 2.4492(12)

loop_
_geom_torsion_atom_site_label_1
_geom_torsion_atom_site_label_2
_geom_torsion_atom_site_label_3
_geom_torsion_atom_site_label_4
_geom_torsion
N1 C2 C3 N2 -12.6(5)
C9 C4 C5 C6 2.5(6)
N2 C4 C5 C6 177.9(4)
C9 C4 C5 C10 -177.7(4)
N2 C4 C5 C10 -2.4(6)
C4 C5 C6 C7 -1.0(7)
C10 C5 C6 C7 179.2(4)
C5 C6 C7 C8 -0.7(7)
C5 C6 C7 C11 177.7(4)
C6 C7 C8 C9 0.9(7)
C11 C7 C8 C9 -177.4(4)
C5 C4 C9 C8 -2.3(7)
N2 C4 C9 C8 -177.7(4)
C5 C4 C9 C12 179.2(4)
N2 C4 C9 C12 3.8(6)
C7 C8 C9 C4 0.5(7)
C7 C8 C9 C12 179.1(4)
C52 C51 C50 C49 57.3(5)
C50 C51 C52 C53 -56.2(5)
N1 C13 C14 C19 61.0(6)
N1 C13 C14 C15 -121.8(4)
C19 C14 C15 C16 -1.2(7)
C13 C14 C15 C16 -178.4(4)
C14 C15 C16 C17 1.1(8)
C15 C16 C17 C18 -0.4(8)
C16 C17 C18 C19 0.0(8)
C15 C14 C19 C18 0.8(8)
C13 C14 C19 C18 178.0(5)
C17 C18 C19 C14 -0.2(8)
C49 C48 C53 C52 -53.3(5)
P1 C48 C53 C52 179.6(3)
C51 C52 C53 C48 54.6(5)
C28 C22 C23 C24 -3.2(8)
C22 C23 C24 C25 4.5(8)
C23 C24 C25 C29 -1.4(8)
C46 C47 C42 C43 60.1(5)
C46 C47 C42 P1 -167.7(3)
C30B C26 C27 C21 -174.3(7)
C29 C26 C27 C21 0.0(5)
C30A C26 C27 C21 172.6(7)
C28 C21 C27 C26 0.3(5)
Ru1 C21 C27 C26 -177.4(3)
C23 C22 C28 C29 -1.2(7)
C23 C22 C28 C21 177.9(5)
C27 C21 C28 C22 -179.6(5)
Ru1 C21 C28 C22 -2.3(8)
C27 C21 C28 C29 -0.4(5)
Ru1 C21 C28 C29 176.9(3)
C24 C25 C29 C28 -2.9(7)
C24 C25 C29 C26 -177.3(5)
C22 C28 C29 C25 4.3(7)
C21 C28 C29 C25 -175.1(4)
C22 C28 C29 C26 179.8(4)
C21 C28 C29 C26 0.4(5)
C27 C26 C29 C25 174.6(5)
C30B C26 C29 C25 -11.2(10)
C30A C26 C29 C25 1.7(10)
C27 C26 C29 C28 -0.3(5)
C30B C26 C29 C28 173.8(7)
C30A C26 C29 C28 -173.2(7)
C27 C26 C30A C31A 141.6(6)
C30B C26 C30A C31A 64(3)
C29 C26 C30A C31A -46.8(9)
C27 C26 C30A C35A -35.7(10)
C30B C26 C30A C35A -113(3)
C29 C26 C30A C35A 135.9(6)
C35A C30A C31A C32A 0.0
C26 C30A C31A C32A -177.3(8)
C30A C31A C32A C33A 0.0
C31A C32A C33A C34A 0.0
C32A C33A C34A C35A 0.0
C33A C34A C35A C30A 0.0
C31A C30A C35A C34A 0.0
C26 C30A C35A C34A 177.2(9)
C27 C26 C30B C31B 143.1(5)
C29 C26 C30B C31B -30.1(10)
C30A C26 C30B C31B -107(3)
C27 C26 C30B C35B -39.2(9)
C29 C26 C30B C35B 147.6(6)
C30A C26 C30B C35B 71(3)
C35B C30B C31B C32B 0.0
C26 C30B C31B C32B 177.6(9)
C30B C31B C32B C33B 0.0
C31B C32B C33B C34B 0.0
C32B C33B C34B C35B 0.0
C33B C34B C35B C30B 0.0
C31B C30B C35B C34B 0.0
C26 C30B C35B C34B -177.7(8)
C40 C41 C36 C37 -58.4(5)
C40 C41 C36 P1 170.9(3)
C38 C37 C36 C41 58.6(5)
C38 C37 C36 P1 -169.1(3)
C36 C37 C38 C39 -57.1(5)
C40 C39 C38 C37 55.6(6)
C47 C42 C43 C44 -62.3(6)
P1 C42 C43 C44 162.2(4)
C36 C41 C40 C39 57.6(6)
C38 C39 C40 C41 -56.1(6)
C42 C47 C46 C45 -56.6(6)
C47 C46 C45 C44 53.2(7)
C42 C43 C44 C45 59.5(6)
C46 C45 C44 C43 -53.6(7)
C51 C50 C49 C48 -56.1(5)
C53 C48 C49 C50 54.1(5)
P1 C48 C49 C50 -177.6(3)
N2 C1 N1 C13 -169.6(4)
Ru1 C1 N1 C13 7.7(5)
N2 C1 N1 C2 -5.7(5)
Ru1 C1 N1 C2 171.6(3)
C14 C13 N1 C1 -137.8(4)
C14 C13 N1 C2 59.5(5)
C3 C2 N1 C1 11.9(5)
C3 C2 N1 C13 176.3(4)
N1 C1 N2 C4 -173.7(4)
Ru1 C1 N2 C4 9.5(7)
N1 C1 N2 C3 -3.7(5)
Ru1 C1 N2 C3 179.5(4)
C9 C4 N2 C1 -98.1(6)
C5 C4 N2 C1 86.4(6)
C9 C4 N2 C3 92.4(5)
C5 C4 N2 C3 -83.1(5)
C2 C3 N2 C1 10.7(5)
C2 C3 N2 C4 -178.2(4)
C28 C21 Ru1 C1 -85.1(5)
C27 C21 Ru1 C1 91.8(4)
C28 C21 Ru1 Cl2 6.0(5)
C27 C21 Ru1 Cl2 -177.1(3)
C28 C21 Ru1 Cl4 -172.4(4)
C27 C21 Ru1 Cl4 4.5(4)
C28 C21 Ru1 P1 96.6(4)
C27 C21 Ru1 P1 -86.5(3)
N2 C1 Ru1 C21 -4.5(5)
N1 C1 Ru1 C21 179.0(3)
N2 C1 Ru1 Cl2 -107.1(4)
N1 C1 Ru1 Cl2 76.4(3)
N2 C1 Ru1 Cl4 91.7(4)
N1 C1 Ru1 Cl4 -84.8(3)
N2 C1 Ru1 P1 170.6(3)
N1 C1 Ru1 P1 -5.9(6)
C41 C36 P1 C42 57.0(4)
C37 C36 P1 C42 -71.7(4)
C41 C36 P1 C48 -52.7(4)
C37 C36 P1 C48 178.6(3)
C41 C36 P1 Ru1 -172.5(3)
C37 C36 P1 Ru1 58.8(4)
C43 C42 P1 C36 57.6(4)
C47 C42 P1 C36 -72.1(4)
C43 C42 P1 C48 166.5(3)
C47 C42 P1 C48 36.8(4)
C43 C42 P1 Ru1 -74.2(4)
C47 C42 P1 Ru1 156.1(3)
C53 C48 P1 C36 -57.3(4)
C49 C48 P1 C36 175.9(3)
C53 C48 P1 C42 -172.8(3)
C49 C48 P1 C42 60.3(4)
C53 C48 P1 Ru1 66.1(3)
C49 C48 P1 Ru1 -60.7(3)
C21 Ru1 P1 C36 -67.5(2)
C1 Ru1 P1 C36 117.4(4)
Cl2 Ru1 P1 C36 35.00(17)
Cl4 Ru1 P1 C36 -164.40(16)
C21 Ru1 P1 C42 62.1(2)
C1 Ru1 P1 C42 -113.0(4)
Cl2 Ru1 P1 C42 164.63(15)
Cl4 Ru1 P1 C42 -34.77(15)
C21 Ru1 P1 C48 177.3(2)
C1 Ru1 P1 C48 2.2(4)
Cl2 Ru1 P1 C48 -80.21(16)
Cl4 Ru1 P1 C48 80.39(16)

loop_
_platon_squeeze_void_nr
_platon_squeeze_void_average_x
_platon_squeeze_void_average_y
_platon_squeeze_void_average_z
_platon_squeeze_void_volume
_platon_squeeze_void_count_electrons
_platon_squeeze_void_content
1 0.309 -0.079 0.574 203 45 ' '
2 0.691 0.079 0.426 203 44 ' '
3 0.191 0.421 0.926 203 44 ' '
4 0.809 0.579 0.074 203 44 ' '
